data_4032857
loop_
_publ_author_name
'Brambilla, Marta'
'Brennan, M\'eabh B'
'Csatayov\'a, Krist\'ina'
'Davies, Stephen G.'
'Fletcher, Ai M.'
'Kennett, Alice M. R.'
'Lee, James A.'
'Roberts, Paul M.'
'Russell, Angela J.'
'Thomson, James E.'

_publ_section_title
;
 Probing Competitive and Co-operative Hydroxyl and Ammonium
 Hydrogen-Bonding Directed Epoxidations.
;
_journal_issue 19
_journal_name_full 'The Journal of organic chemistry'
_journal_page_first 10297
_journal_page_last 10309
_journal_paper_doi 10.1021/acs.joc.7b01774
_journal_volume 82
_journal_year 2017
_chemical_absolute_configuration ad
_chemical_formula_moiety 'C14 H19 N1 O1'
_chemical_formula_sum 'C14 H19 N O'
_chemical_formula_weight 217.31
_space_group_IT_number 7
_symmetry_cell_setting monoclinic
_symmetry_space_group_name_Hall 'P -2yac'
_symmetry_space_group_name_H-M 'P 1 n 1'
_atom_sites_solution_hydrogens difmap
_atom_sites_solution_primary direct
_cell_angle_alpha 90
_cell_angle_beta 94.461(3)
_cell_angle_gamma 90
_cell_formula_units_Z 2
_cell_length_a 5.13742(16)
_cell_length_b 9.0247(3)
_cell_length_c 13.0607(5)
_cell_measurement_reflns_used 0
_cell_measurement_temperature 150
_cell_measurement_theta_max 0
_cell_measurement_theta_min 0
_cell_volume 603.71(4)
_computing_cell_refinement 'CrysAlis, (Oxford Diffraction, 2002)'
_computing_data_collection 'SuperNova, (Oxford Diffraction, 2010)'
_computing_data_reduction 'CrysAlis, (Oxford Diffraction, 2002)'
_computing_molecular_graphics 'CAMERON (Watkin et al., 1996)'
_computing_publication_material 'CRYSTALS (Betteridge et al., 2003)'
_computing_structure_refinement 'CRYSTALS (Betteridge et al., 2003)'
_computing_structure_solution 'SIR92 (Altomare et al., 1994)'
_diffrn_ambient_temperature 150
_diffrn_measured_fraction_theta_full 0.995
_diffrn_measured_fraction_theta_max 0.991
_diffrn_measurement_device Area
_diffrn_measurement_device_type 'Oxford Diffraction SuperNova'
_diffrn_measurement_method \w/2\q
_diffrn_radiation_monochromator graphite
_diffrn_radiation_type 'Cu K\a'
_diffrn_radiation_wavelength 1.54184
_diffrn_reflns_av_R_equivalents 0.020
_diffrn_reflns_limit_h_max 6
_diffrn_reflns_limit_h_min -6
_diffrn_reflns_limit_k_max 11
_diffrn_reflns_limit_k_min -11
_diffrn_reflns_limit_l_max 14
_diffrn_reflns_limit_l_min -16
_diffrn_reflns_number 6771
_diffrn_reflns_theta_full 74.528
_diffrn_reflns_theta_max 76.049
_diffrn_reflns_theta_min 4.900
_diffrn_standards_number 0
_exptl_absorpt_coefficient_mu 0.579
_exptl_absorpt_correction_type none
_exptl_crystal_colour colourless
_exptl_crystal_density_diffrn 1.195
_exptl_crystal_density_method 'not measured'
_exptl_crystal_description plate
_exptl_crystal_F_000 236
_exptl_crystal_size_max 0.290
_exptl_crystal_size_mid 0.280
_exptl_crystal_size_min 0.090
_refine_diff_density_max 0.11
_refine_diff_density_min -0.14
_refine_ls_abs_structure_details 'Flack (1983), 883 Friedel-pairs'
_refine_ls_abs_structure_Flack 0.1(2)
_refine_ls_extinction_method None
_refine_ls_goodness_of_fit_ref 1.0091
_refine_ls_hydrogen_treatment constr
_refine_ls_matrix_type full
_refine_ls_number_parameters 146
_refine_ls_number_reflns 1832
_refine_ls_number_restraints 2
_refine_ls_R_factor_all 0.0278
_refine_ls_R_factor_gt 0.0273
_refine_ls_shift/su_max 0.0001724
_refine_ls_shift/su_mean 0.0000133
_refine_ls_structure_factor_coef Fsqd
_refine_ls_weighting_details
;
 Method= Modified Sheldrick 
 w=1/[\s^2^(F^2^) + ( 0.05P)^2^ + 0.08P] 
 ,where P=(max(Fo^2^,0) + 2Fc^2^)/3 
;
_refine_ls_weighting_scheme calc
_refine_ls_wR_factor_all 0.0691
_refine_ls_wR_factor_gt 0.0686
_refine_ls_wR_factor_ref 0.0691
_reflns_limit_h_max 6
_reflns_limit_h_min -6
_reflns_limit_k_max 11
_reflns_limit_k_min 0
_reflns_limit_l_max 14
_reflns_limit_l_min -16
_reflns_number_gt 1802
_reflns_number_total 2145
_reflns_threshold_expression I>2.0\s(I)
_oxford_diffrn_Wilson_B_factor 2.41
_oxford_diffrn_Wilson_scale 0.00
_oxford_refine_ls_r_factor_ref 0.0278
_oxford_refine_ls_scale 14.7(8)
_oxford_reflns_number_all 1832
_oxford_reflns_threshold_expression_ref I>-3.0\s(I)
_cod_data_source_file jo7b01774_si_002.cif
_cod_data_source_block 53
_cod_depositor_comments 'Adding full bibliography for 4032856--4032859.cif.'
_cod_original_cell_volume 603.70(4)
_cod_original_sg_symbol_H-M 'P n'
_cod_original_formula_sum 'C14 H19 N1 O1'
_cod_database_code 4032857

loop_
_symmetry_equiv_pos_as_xyz
x,y,z
x+1/2,-y,z+1/2

loop_
_atom_site_label
_atom_site_type_symbol
_atom_site_fract_x
_atom_site_fract_y
_atom_site_fract_z
_atom_site_U_iso_or_equiv
_atom_site_occupancy
_atom_site_adp_type
_atom_site_refinement_flags_posn
O1 O 0.2032(2) -0.13195(12) -0.12169(11) 0.0309 1.0000 Uani .
C2 C 0.1491(3) -0.08939(15) -0.02010(14) 0.0247 1.0000 Uani .
C3 C 0.1385(3) -0.22463(15) 0.05036(13) 0.0289 1.0000 Uani .
C4 C 0.0101(3) -0.19581(15) 0.15072(14) 0.0293 1.0000 Uani .
C5 C 0.1466(3) -0.08536(15) 0.22631(13) 0.0280 1.0000 Uani .
C6 C 0.1555(3) 0.07256(14) 0.18393(13) 0.0216 1.0000 Uani .
N7 N 0.2080(2) 0.17964(12) 0.26859(12) 0.0235 1.0000 Uani .
C8 C 0.1571(3) 0.33258(16) 0.23232(13) 0.0277 1.0000 Uani .
C9 C 0.2381(3) 0.44596(15) 0.31335(14) 0.0253 1.0000 Uani .
C10 C 0.1013(3) 0.46039(16) 0.39991(14) 0.0314 1.0000 Uani .
C11 C 0.1728(3) 0.56666(18) 0.47319(15) 0.0401 1.0000 Uani .
C12 C 0.3810(3) 0.65990(16) 0.46020(16) 0.0390 1.0000 Uani .
C13 C 0.5199(3) 0.64595(18) 0.37456(15) 0.0380 1.0000 Uani .
C14 C 0.4493(3) 0.53971(16) 0.30152(14) 0.0325 1.0000 Uani .
C15 C 0.3611(3) 0.08843(14) 0.10810(14) 0.0233 1.0000 Uani .
C16 C 0.3565(3) 0.01814(14) 0.01877(14) 0.0242 1.0000 Uani .
H21 H -0.0267 -0.0362 -0.0223 0.0301 1.0000 Uiso R
H31 H 0.0410 -0.3043 0.0099 0.0373 1.0000 Uiso R
H32 H 0.3283 -0.2565 0.0681 0.0378 1.0000 Uiso R
H41 H -0.1729 -0.1544 0.1334 0.0387 1.0000 Uiso R
H42 H 0.0013 -0.2920 0.1863 0.0374 1.0000 Uiso R
H51 H 0.3367 -0.1200 0.2476 0.0391 1.0000 Uiso R
H52 H 0.0341 -0.0806 0.2883 0.0389 1.0000 Uiso R
H61 H -0.0247 0.0967 0.1462 0.0270 1.0000 Uiso R
H81 H -0.0417 0.3434 0.2169 0.0366 1.0000 Uiso R
H82 H 0.2513 0.3500 0.1703 0.0373 1.0000 Uiso R
H101 H -0.0452 0.3960 0.4073 0.0384 1.0000 Uiso R
H111 H 0.0791 0.5752 0.5334 0.0526 1.0000 Uiso R
H121 H 0.4301 0.7364 0.5121 0.0457 1.0000 Uiso R
H131 H 0.6716 0.7101 0.3640 0.0464 1.0000 Uiso R
H141 H 0.5489 0.5280 0.2428 0.0417 1.0000 Uiso R
H151 H 0.5099 0.1533 0.1295 0.0293 1.0000 Uiso R
H161 H 0.4982 0.0333 -0.0246 0.0294 1.0000 Uiso R
H71 H 0.0981 0.1597 0.3189 0.0315 1.0000 Uiso R
H11 H 0.0606 -0.1617 -0.1547 0.0501 1.0000 Uiso R

loop_
_atom_site_aniso_label
_atom_site_aniso_U_11
_atom_site_aniso_U_22
_atom_site_aniso_U_33
_atom_site_aniso_U_23
_atom_site_aniso_U_13
_atom_site_aniso_U_12
O1 0.0276(5) 0.0440(6) 0.0211(5) -0.0087(4) 0.0016(4) -0.0016(4)
C2 0.0229(6) 0.0309(7) 0.0203(7) -0.0034(6) 0.0018(5) 0.0027(5)
C3 0.0331(7) 0.0254(7) 0.0280(8) -0.0043(6) 0.0021(6) -0.0022(6)
C4 0.0369(8) 0.0240(6) 0.0274(8) 0.0023(6) 0.0062(6) -0.0030(6)
C5 0.0384(8) 0.0248(7) 0.0212(7) 0.0028(6) 0.0045(6) 0.0000(6)
C6 0.0231(6) 0.0225(6) 0.0189(7) -0.0006(5) 0.0002(5) 0.0009(5)
N7 0.0287(6) 0.0241(5) 0.0177(5) -0.0005(5) 0.0022(4) 0.0017(4)
C8 0.0354(8) 0.0252(7) 0.0221(7) -0.0014(6) -0.0014(6) 0.0039(6)
C9 0.0290(7) 0.0223(7) 0.0240(7) 0.0011(6) -0.0025(5) 0.0055(5)
C10 0.0340(8) 0.0308(7) 0.0295(8) -0.0017(7) 0.0026(6) 0.0011(6)
C11 0.0528(10) 0.0399(8) 0.0277(8) -0.0064(7) 0.0045(7) 0.0103(7)
C12 0.0519(10) 0.0267(7) 0.0356(9) -0.0058(7) -0.0140(7) 0.0055(7)
C13 0.0367(8) 0.0280(8) 0.0474(10) 0.0030(7) -0.0095(7) -0.0036(6)
C14 0.0319(8) 0.0304(7) 0.0351(9) 0.0024(6) 0.0024(6) 0.0008(6)
C15 0.0207(6) 0.0243(6) 0.0250(7) 0.0004(5) 0.0013(5) -0.0005(5)
C16 0.0214(6) 0.0284(6) 0.0232(7) 0.0020(5) 0.0043(5) 0.0010(5)

loop_
_atom_type_symbol
_atom_type_scat_dispersion_real
_atom_type_scat_dispersion_imag
_atom_type_scat_Cromer_Mann_a1
_atom_type_scat_Cromer_Mann_b1
_atom_type_scat_Cromer_Mann_a2
_atom_type_scat_Cromer_Mann_b2
_atom_type_scat_Cromer_Mann_a3
_atom_type_scat_Cromer_Mann_b3
_atom_type_scat_Cromer_Mann_a4
_atom_type_scat_Cromer_Mann_b4
_atom_type_scat_Cromer_Mann_c
_atom_type_scat_source
C 0.0181 0.0091 2.3100 20.8439 1.0200 10.2075 1.5886 0.5687 0.8650 51.6512 0.2156 'International Tables Vol C 4.2.6.8 and 6.1.1.4'
H 0.0000 0.0000 0.4930 10.5109 0.3229 26.1257 0.1402 3.1424 0.0408 57.7998 0.0030 'International Tables Vol C 4.2.6.8 and 6.1.1.4'
N 0.0311 0.0180 12.2126 0.0057 3.1322 9.8933 2.0125 28.9975 1.1663 0.5826 -11.5290 'International Tables Vol C 4.2.6.8 and 6.1.1.4'
O 0.0492 0.0322 3.0485 13.2771 2.2868 5.7011 1.5463 0.3239 0.8670 32.9089 0.2508 'International Tables Vol C 4.2.6.8 and 6.1.1.4'

loop_
_geom_angle_atom_site_label_1
_geom_angle_atom_site_label_2
_geom_angle_atom_site_label_3
_geom_angle
_geom_angle_publ_flag
C2 O1 H11 109.1 no
O1 C2 C3 111.23(10) yes
O1 C2 C16 107.67(11) yes
C3 C2 C16 111.69(12) yes
O1 C2 H21 109.6 no
C3 C2 H21 108.6 no
C16 C2 H21 108.0 no
C2 C3 C4 114.57(11) yes
C2 C3 H31 107.1 no
C4 C3 H31 110.0 no
C2 C3 H32 106.3 no
C4 C3 H32 108.6 no
H31 C3 H32 110.2 no
C3 C4 C5 117.04(12) yes
C3 C4 H41 108.8 no
C5 C4 H41 105.8 no
C3 C4 H42 106.9 no
C5 C4 H42 107.7 no
H41 C4 H42 110.5 no
C4 C5 C6 113.42(12) yes
C4 C5 H51 110.4 no
C6 C5 H51 108.8 no
C4 C5 H52 106.0 no
C6 C5 H52 106.2 no
H51 C5 H52 111.9 no
C5 C6 N7 110.32(11) yes
C5 C6 C15 111.57(10) yes
N7 C6 C15 109.44(10) yes
C5 C6 H61 108.5 no
N7 C6 H61 108.8 no
C15 C6 H61 108.2 no
C6 N7 C8 110.74(10) yes
C6 N7 H71 108.8 no
C8 N7 H71 108.1 no
N7 C8 C9 112.16(11) yes
N7 C8 H81 107.4 no
C9 C8 H81 106.8 no
N7 C8 H82 109.0 no
C9 C8 H82 110.0 no
H81 C8 H82 111.5 no
C8 C9 C10 120.51(12) yes
C8 C9 C14 120.60(13) yes
C10 C9 C14 118.87(13) yes
C9 C10 C11 120.41(14) yes
C9 C10 H101 118.5 no
C11 C10 H101 121.1 no
C10 C11 C12 120.21(15) yes
C10 C11 H111 120.1 no
C12 C11 H111 119.7 no
C11 C12 C13 119.91(14) yes
C11 C12 H121 120.1 no
C13 C12 H121 120.0 no
C12 C13 C14 119.94(14) yes
C12 C13 H131 121.6 no
C14 C13 H131 118.5 no
C9 C14 C13 120.65(14) yes
C9 C14 H141 119.3 no
C13 C14 H141 120.0 no
C6 C15 C16 124.47(12) yes
C6 C15 H151 115.9 no
C16 C15 H151 119.6 no
C2 C16 C15 124.79(12) yes
C2 C16 H161 116.1 no
C15 C16 H161 119.0 no

loop_
_geom_bond_atom_site_label_1
_geom_bond_atom_site_label_2
_geom_bond_distance
_geom_bond_publ_flag
O1 C2 1.4293(17) yes
O1 H11 0.863 no
C2 C3 1.5322(19) yes
C2 C16 1.5003(19) yes
C2 H21 1.021 no
C3 C4 1.5346(19) yes
C3 H31 1.003 no
C3 H32 1.026 no
C4 C5 1.534(2) yes
C4 H41 1.021 no
C4 H42 0.987 no
C5 C6 1.5309(17) yes
C5 H51 1.042 no
C5 H52 1.031 no
C6 N7 1.4773(17) yes
C6 C15 1.5099(17) yes
C6 H61 1.038 no
N7 C8 1.4760(16) yes
N7 H71 0.917 no
C8 C9 1.5073(19) yes
C8 H81 1.030 no
C8 H82 0.988 no
C9 C10 1.3830(19) yes
C9 C14 1.3939(19) yes
C10 C11 1.384(2) yes
C10 H101 0.961 no
C11 C12 1.382(2) yes
C11 H111 0.957 no
C12 C13 1.379(2) yes
C12 H121 0.987 no
C13 C14 1.381(2) yes
C13 H131 0.989 no
C14 H141 0.960 no
C15 C16 1.326(2) yes
C15 H151 0.986 no
C16 H161 0.966 no

loop_
_geom_hbond_atom_site_label_D
_geom_hbond_atom_site_label_H
_geom_hbond_atom_site_label_A
_geom_hbond_site_symmetry_A
_geom_hbond_angle_DHA
_geom_hbond_distance_DH
_geom_hbond_distance_HA
_geom_hbond_distance_DA
_geom_hbond_publ_flag
N7 H71 O1 2_455 153.37(4) 0.917 2.242 3.089(2) yes
O1 H11 N7 2_454 166.39(4) 0.863 2.008 2.854(2) yes
